data_2020185
loop_
_publ_author_name
'Gerkin, R.E.'
'Reppart, W.J.'

_publ_section_title
;
 Structure of monoclinic nickel(II) sulfate hexahydrate
;
_journal_name_full 'Acta Crystallographica C (39,1983-)'
_journal_page_first 1486
_journal_page_last 1488
_journal_volume 44
_journal_year 1988
_chemical_formula_sum 'H12 Ni O10 S'
_chemical_name_systematic 'Ni (S O4) (H2 O)6'
_space_group_IT_number 15
_symmetry_space_group_name_Hall '-C 2yc'
_symmetry_space_group_name_H-M 'C 1 2/c 1'
_cell_angle_alpha 90
_cell_angle_beta 98.37
_cell_angle_gamma 90
_cell_formula_units_Z 8
_cell_length_a 9.878
_cell_length_b 7.214
_cell_length_c 24.065
_cell_volume 1696.604
_citation_journal_id_ASTM ACSCEE
_cod_data_source_file Gerkin_ACSCEE_1988_1761.cif
_cod_data_source_block H12Ni1O10S1
_cod_original_formula_sum 'H12 Ni1 O10 S1'
_cod_database_code 2020185

loop_
_symmetry_equiv_pos_as_xyz
x,y,z
-x,y,-z+1/2
-x,-y,-z
x,-y,z-1/2
x+1/2,y+1/2,z
-x+1/2,y+1/2,-z+1/2
-x+1/2,-y+1/2,-z
x+1/2,-y+1/2,z-1/2

loop_
_atom_site_label
_atom_site_type_symbol
_atom_site_fract_x
_atom_site_fract_y
_atom_site_fract_z
_atom_site_occupancy
_atom_site_U_iso_or_equiv
S1 S+6 0.3715 0.4517 0.124 1 0.0
O1 O-2 0.0926 0.7216 0.043 1 0.0
H9 H+1 0.155 0.3589 0.3407 1 0.0
H8 H+1 0.1761 0.6124 0.1988 1 0.0
H12 H+1 0.0624 0.1717 0.203 1 0.0
H3 H+1 -0.2026 0.625 0.0548 1 0.0
O6 O-2 0.115 0.2548 0.2173 1 0.0
O2 O-2 -0.1898 0.5607 0.0206 1 0.0
H6 H+1 -0.0116 0.2213 0.0637 1 0.0
Ni1 Ni+2 0 0.5 0 1 0.0
Ni2 Ni+2 0 0.4504 0.25 1 0.0
H5 H+1 0.113 0.3122 0.088 1 0.0
O5 O-2 0.1441 0.451 0.32 1 0.0
H4 H+1 -0.2591 0.5211 -0.0013 1 0.0
O4 O-2 0.1169 0.6528 0.2191 1 0.0
O8 O-2 0.2739 0.5984 0.1337 1 0.0
O10 O-2 0.4835 0.4477 0.1702 1 0.0
H7 H+1 0.0623 0.7398 0.203 1 0.0
H2 H+1 0.055 0.8183 0.0534 1 0.0
O3 O-2 0.0297 0.3397 0.0705 1 0.0
O9 O-2 0.4218 0.492 0.0706 1 0.0
H1 H+1 0.1352 0.6898 0.076 1 0.0
H11 H+1 0.1892 0.2297 0.2379 1 0.0
H10 H+1 0.1561 0.5467 0.3394 1 0.0
O7 O-2 0.3021 0.271 0.1183 1 0.0
